data_2007352
loop_
_publ_author_name
'Lucjan B. Jerzykiewicz'
'Tadeusz Lis'
'Janusz Baran'
'Danuta Dziewo\'nska-Baran'

_publ_section_title
;
 Racemic 3-Methyl-<i>r</i>-2,<i>c</i>-3,<i>c</i>-5-triphenylpyrrolidine
 and 3-Methyl-<i>r</i>-2,<i>t</i>-3,<i>c</i>-5-triphenylpyrrolidine
;
_journal_issue 6
_journal_name_full 'Acta Crystallographica Section C'
_journal_page_first 867
_journal_page_last 870
_journal_paper_doi 10.1107/S0108270197018155
_journal_volume 54
_journal_year 1998
_chemical_formula_sum 'C23 H23 N'
_chemical_formula_weight 313.42
_chemical_melting_point 351.6(5)
_chemical_name_systematic
;
3-methyl-r-2,t-3,c-5-triphenylpyrrolidine
;
_space_group_IT_number 29
_symmetry_cell_setting orthorhombic
_symmetry_space_group_name_Hall 'P 2c -2ac'
_symmetry_space_group_name_H-M 'P c a 21'
_audit_creation_method SHELXL
_cell_angle_alpha 90.
_cell_angle_beta 90.
_cell_angle_gamma 90.
_cell_formula_units_Z 8
_cell_length_a 24.52(2)
_cell_length_b 6.369(6)
_cell_length_c 22.40(2)
_cell_measurement_reflns_used 67
_cell_measurement_temperature 100(2)
_cell_measurement_theta_max 13
_cell_measurement_theta_min 9
_cell_volume 3498(5)
_computing_cell_refinement 'Kuma KM4 Software'
_computing_data_collection 'Kuma KM4 Software (Kuma Diffraction, 1989)'
_computing_data_reduction 'Kuma KM4 Software'
_computing_molecular_graphics 'ORTEP (Johnson, 1976)'
_computing_structure_refinement 'SHELXL93 (Sheldrick, 1994)'
_computing_structure_solution 'SHELXS86 (Sheldrick, 1990)'
_diffrn_ambient_temperature 100(2)
_diffrn_measurement_device 'Kuma KM4 automatic diffractometer'
_diffrn_measurement_method 'profile data from omega/2theta scans'
_diffrn_radiation_monochromator graphite
_diffrn_radiation_source 'fine-focus sealed tube'
_diffrn_radiation_type MoK\a
_diffrn_radiation_wavelength 0.71073
_diffrn_reflns_av_sigmaI/netI 0.0814
_diffrn_reflns_limit_h_max 36
_diffrn_reflns_limit_h_min 0
_diffrn_reflns_limit_k_max 8
_diffrn_reflns_limit_k_min 0
_diffrn_reflns_limit_l_max 33
_diffrn_reflns_limit_l_min 0
_diffrn_reflns_number 4391
_diffrn_reflns_theta_max 32.5
_diffrn_reflns_theta_min 2
_diffrn_standards_decay_% 3
_diffrn_standards_interval_count 100
_diffrn_standards_number 3
_exptl_absorpt_coefficient_mu 0.068
_exptl_absorpt_correction_type none
_exptl_crystal_colour colorless
_exptl_crystal_density_diffrn 1.190
_exptl_crystal_density_meas ?
_exptl_crystal_description needle
_exptl_crystal_F_000 1344
_exptl_crystal_size_max 0.8
_exptl_crystal_size_mid 0.3
_exptl_crystal_size_min 0.2
_refine_diff_density_max 0.38
_refine_diff_density_min -0.23
_refine_ls_abs_structure_details 'see experimental'
_refine_ls_extinction_method none
_refine_ls_goodness_of_fit_all 1.012
_refine_ls_goodness_of_fit_obs 1.124
_refine_ls_hydrogen_treatment 'see experimental'
_refine_ls_matrix_type full
_refine_ls_number_parameters 438
_refine_ls_number_reflns 4391
_refine_ls_number_restraints 0
_refine_ls_restrained_S_all 1.012
_refine_ls_restrained_S_obs 1.124
_refine_ls_R_factor_all 0.1080
_refine_ls_R_factor_obs .0580
_refine_ls_shift/esd_max 0.036
_refine_ls_shift/esd_mean 0.004
_refine_ls_structure_factor_coef Fsqd
_refine_ls_weighting_details 'w = 1/[\s^2^(Fo^2^)+(0.088P)^2^] where P=(Fo^2^+2Fc^2^)/3'
_refine_ls_weighting_scheme calc
_refine_ls_wR_factor_all 0.1540
_refine_ls_wR_factor_obs .1355
_reflns_number_observed 2899
_reflns_number_total 4391
_reflns_observed_criterion >2sigma(I)
_cod_data_source_file ln1033.cif
_cod_data_source_block II
_cod_depositor_comments
;
The following automatic conversions were performed:

'_chemical_melting_point' value '78-79 \oC' was changed to '351.6(5)'
- it was converted from degrees Celsius(C) to Kelvins(K), the average
value was taken and precision was estimated.

Automatic conversion script
Id: cif_fix_values 1646 2011-03-28 12:23:43Z adriana 

The following automatic conversions were performed:

'_chemical_melting_point' value '78-79 \oC' was changed to '351.6(5)'
- it was converted from degrees Celsius(C) to Kelvins(K), the average
value was taken and precision was estimated.

Automatic conversion script
Id: cif_fix_values 1715 2011-07-08 13:25:40Z adriana 

The following automatic conversions were performed:

'_exptl_crystal_density_meas' value 'not measured' was changed to '?'
- the value is perceived as not measured.

Automatic conversion script
Id: cif_fix_values 3008 2015-01-20 13:52:24Z robertas 

The following automatic conversions were performed:

'_refine_ls_weighting_scheme' value 'calc w =
1/[\s^2^(Fo^2^)+(0.088P)^2^] where P=(Fo^2^+2Fc^2^)/3' was changed to
'calc'. New tag '_refine_ls_weighting_details' was created. The value
of the new tag was set to 'w = 1/[\s^2^(Fo^2^)+(0.088P)^2^] where
P=(Fo^2^+2Fc^2^)/3'.

Automatic conversion script
Id: cif_fix_values 3143 2015-03-26 13:38:13Z robertas 
;
_cod_original_cell_volume 3498(6)
_cod_original_formula_sum 'C23 H23 N1'
_cod_database_code 2007352

loop_
_symmetry_equiv_pos_as_xyz
'x, y, z'
'-x, -y, z+1/2'
'x+1/2, -y, z'
'-x+1/2, y, z+1/2'

loop_
_atom_site_aniso_label
_atom_site_aniso_U_11
_atom_site_aniso_U_22
_atom_site_aniso_U_33
_atom_site_aniso_U_12
_atom_site_aniso_U_13
_atom_site_aniso_U_23
NA .019(2) .020(2) .022(2) .0017(14) .0015(13) -.0039(14)
C2A .019(2) .014(2) .017(2) -.0027(15) -.0010(14) -.0014(14)
C3A .020(2) .016(2) .018(2) -.002(2) -.0009(14) .0002(16)
C4A .018(2) .021(2) .023(2) -.005(2) -.0016(15) -.007(2)
C5A .023(2) .020(2) .019(2) -.001(2) -.0014(15) -.005(2)
C6A .023(3) .020(2) .028(3) .002(2) -.004(2) .012(2)
C11A .020(2) .027(3) .018(2) -.001(2) -.0027(15) -.006(2)
C12A .027(3) .028(3) .027(3) .001(2) .002(2) -.009(2)
C13A .032(3) .042(3) .037(3) .000(3) .004(2) -.026(3)
C14A .032(3) .058(4) .015(2) -.003(3) .000(2) -.013(3)
C15A .024(3) .047(3) .022(3) -.004(3) -.005(2) .005(3)
C16A .023(2) .029(3) .024(2) .003(2) .002(2) -.004(2)
C21A .020(2) .023(2) .018(2) .002(2) -.0020(15) -.004(2)
C22A .027(3) .025(3) .022(3) .000(2) -.001(2) -.001(2)
C23A .034(3) .040(3) .021(3) -.002(3) .001(2) -.014(3)
C24A .028(3) .027(3) .031(3) -.003(2) -.004(2) -.017(2)
C25A .025(3) .019(2) .032(3) -.004(2) -.002(2) .002(2)
C26A .022(2) .021(2) .022(2) .006(2) -.001(2) -.001(2)
C31A .021(2) .022(2) .017(2) -.001(2) .0005(15) -.002(2)
C32A .022(2) .033(3) .023(2) .005(2) -.001(2) .002(2)
C33A .026(3) .051(4) .029(3) .009(2) .003(2) -.003(3)
C34A .034(3) .051(4) .029(3) -.013(3) .009(2) .004(3)
C35A .054(4) .030(3) .034(3) -.007(3) .013(2) .006(3)
C36A .029(3) .024(3) .028(3) -.006(2) .007(2) -.001(2)
NB .018(2) .024(2) .016(2) -.0005(15) .0019(13) -.0047(14)
C2B .018(2) .016(2) .014(2) -.0019(15) .0012(14) -.0017(14)
C3B .016(2) .023(2) .016(2) .000(2) .0005(14) -.0027(16)
C4B .022(2) .019(2) .017(2) .000(2) .0024(16) -.002(2)
C5B .023(2) .016(2) .019(2) -.003(2) .0034(15) -.001(2)
C6B .027(3) .017(2) .026(3) -.006(2) .006(2) -.001(2)
C11B .021(2) .018(2) .018(2) .001(2) .0021(15) -.005(2)
C12B .024(3) .021(2) .022(2) -.005(2) .007(2) -.005(2)
C13B .027(3) .029(3) .023(2) -.001(2) .004(2) -.011(2)
C14B .029(3) .035(3) .021(3) .007(3) .001(2) -.009(2)
C15B .032(3) .023(3) .024(3) .001(2) .001(2) -.001(2)
C16B .029(3) .017(2) .024(2) -.001(3) -.002(2) .000(2)
C21B .018(2) .014(2) .020(2) -.0028(15) .0031(15) .0031(15)
C22B .027(3) .019(2) .018(2) .000(2) .002(2) .002(2)
C23B .032(3) .020(2) .016(2) -.002(2) .002(2) -.003(2)
C24B .028(3) .018(2) .025(3) .004(2) .008(2) -.003(2)
C25B .021(2) .017(2) .028(3) .001(2) .006(2) .002(2)
C26B .019(2) .019(2) .022(2) -.001(2) .0029(15) .001(2)
C31B .020(2) .021(2) .016(2) .006(2) .0028(13) -.005(2)
C32B .030(3) .030(3) .027(3) -.005(2) .007(2) -.010(2)
C33B .023(3) .053(4) .023(3) -.001(3) -.001(2) -.011(3)
C34B .041(3) .058(4) .017(3) .018(3) -.003(2) -.008(3)
C35B .038(3) .036(3) .026(3) .017(3) .002(2) .002(2)
C36B .031(3) .026(3) .026(3) .002(2) .004(2) -.006(2)

loop_
_atom_site_label
_atom_site_fract_x
_atom_site_fract_y
_atom_site_fract_z
_atom_site_U_iso_or_equiv
_atom_site_thermal_displace_type
_atom_site_calc_flag
_atom_site_refinement_flags
_atom_site_occupancy
_atom_site_disorder_group
_atom_site_type_symbol
NA .42631(14) .0611(6) .75 .0204(7) Uani d . 1 . N
C2A .4582(2) .0448(6) .6938(3) .0168(8) Uani d . 1 . C
C3A .5179(2) .0417(6) .7180(3) .0178(8) Uani d . 1 . C
C4A .5137(2) .1961(7) .7719(3) .0205(8) Uani d . 1 . C
C5A .4523(2) .2380(7) .7818(3) .0208(8) Uani d . 1 . C
C6A .5316(2) -.1775(7) .7424(3) .0238(9) Uani d . 1 . C
C11A .4352(2) .2503(8) .8461(3) .0215(9) Uani d . 1 . C
C12A .4091(2) .4275(7) .8679(3) .0273(10) Uani d . 1 . C
C13A .3928(3) .4387(9) .9277(3) .0370(13) Uani d . 1 . C
C14A .4021(2) .2751(9) .9651(3) .0349(12) Uani d . 1 . C
C15A .4284(2) .0933(9) .9447(3) .0309(11) Uani d . 1 . C
C16A .4447(2) .0835(8) .8848(3) .0257(9) Uani d . 1 . C
C21A .4419(2) -.1424(7) .6556(3) .0200(8) Uani d . 1 . C
C22A .4602(2) -.1462(8) .5964(3) .0247(9) Uani d . 1 . C
C23A .4463(3) -.3118(8) .5593(3) .0319(11) Uani d . 1 . C
C24A .4132(2) -.4721(7) .5801(3) .0290(10) Uani d . 1 . C
C25A .3946(2) -.4679(7) .6388(3) .0255(9) Uani d . 1 . C
C26A .4094(2) -.3029(7) .6758(3) .0215(9) Uani d . 1 . C
C31A .5574(2) .1194(7) .6704(3) .0201(8) Uani d . 1 . C
C32A .6017(2) -.0008(8) .6505(2) .0261(9) Uani d . 1 . C
C33A .6380(2) .0784(9) .6077(3) .0357(12) Uani d . 1 . C
C34A .6305(3) .2774(10) .5840(3) .0380(13) Uani d . 1 . C
C35A .5867(3) .3958(8) .6033(3) .0394(13) Uani d . 1 . C
C36A .5510(2) .3164(7) .6455(3) .0270(10) Uani d . 1 . C
NB .22771(14) .3962(6) .2832(2) .0195(7) Uani d . 1 . N
C2B .2598(2) .4183(6) .3377(3) .0162(7) Uani d . 1 . C
C3B .3192(2) .4175(7) .3128(3) .0183(8) Uani d . 1 . C
C4B .3147(2) .2588(7) .2609(3) .0194(8) Uani d . 1 . C
C5B .2532(2) .2179(6) .2502(3) .0193(8) Uani d . 1 . C
C6B .3331(2) .6343(7) .2881(3) .0236(9) Uani d . 1 . C
C11B .2358(2) .2084(7) .1861(3) .0193(8) Uani d . 1 . C
C12B .2072(2) .0382(7) .1646(3) .0223(9) Uani d . 1 . C
C13B .1908(2) .0259(8) .1053(3) .0262(10) Uani d . 1 . C
C14B .2043(2) .1870(8) .0664(3) .0283(10) Uani d . 1 . C
C15B .2337(2) .3594(8) .0872(3) .0265(10) Uani d . 1 . C
C16B .2485(2) .3705(7) .1467(3) .0234(9) Uani d . 1 . C
C21B .2437(2) .6072(6) .3744(3) .0175(8) Uani d . 1 . C
C22B .2628(2) .6235(7) .4328(3) .0212(9) Uani d . 1 . C
C23B .2496(2) .7942(6) .4680(3) .0224(9) Uani d . 1 . C
C24B .2160(2) .9505(7) .4458(3) .0236(9) Uani d . 1 . C
C25B .1956(2) .9337(7) .3886(3) .0219(9) Uani d . 1 . C
C26B .2099(2) .7651(6) .3525(3) .0199(8) Uani d . 1 . C
C31B .3599(2) .3422(7) .3602(3) .0190(8) Uani d . 1 . C
C32B .4054(2) .4599(8) .3763(3) .0291(10) Uani d . 1 . C
C33B .4435(2) .3789(9) .4174(3) .0330(11) Uani d . 1 . C
C34B .4357(3) .1881(10) .4434(3) .0388(13) Uani d . 1 . C
C35B .3899(3) .0708(8) .4284(3) .0332(12) Uani d . 1 . C
C36B .3532(2) .1479(8) .3869(3) .0275(10) Uani d . 1 . C
H1A .392(3) .096(8) .738(3) .024 Uiso d . 1 . H
H2A .4527 .1761 .6700 .020 Uiso calc R 1 . H
H4A .5302 .1327 .8081 .025 Uiso calc R 1 . H
H40A .5331 .3288 .7630 .025 Uiso calc R 1 . H
H5A .4421 .3721 .7614 .025 Uiso calc R 1 . H
H61A .5046 -.2174 .7726 .029 Uiso calc R 1 . H
H62A .5680 -.1753 .7604 .029 Uiso calc R 1 . H
H63A .5309 -.2797 .7097 .029 Uiso calc R 1 . H
H12A .4022 .5425 .8420 .033 Uiso calc R 1 . H
H13A .3750 .5613 .9421 .044 Uiso calc R 1 . H
H14A .3908 .2838 1.0056 .042 Uiso calc R 1 . H
H15A .4351 -.0211 .9709 .037 Uiso calc R 1 . H
H16A .4624 -.0390 .8703 .031 Uiso calc R 1 . H
H22A .4822 -.0350 .5816 .030 Uiso calc R 1 . H
H23A .4595 -.3155 .5195 .038 Uiso calc R 1 . H
H24A .4032 -.5844 .5544 .035 Uiso calc R 1 . H
H25A .3719 -.5774 .6534 .031 Uiso calc R 1 . H
H26A .3967 -.3008 .7159 .026 Uiso calc R 1 . H
H32A .6071 -.1378 .6662 .031 Uiso calc R 1 . H
H33A .6680 -.0047 .5949 .043 Uiso calc R 1 . H
H34A .6550 .3314 .5550 .046 Uiso calc R 1 . H
H35A .5810 .5325 .5875 .047 Uiso calc R 1 . H
H36A .5210 .4004 .6579 .032 Uiso calc R 1 . H
H1B .194(3) .370(8) .288(3) .023 Uiso d . 1 . H
H2B .2545 .2894 .3626 .019 Uiso calc R 1 . H
H4B .3335 .1262 .2714 .023 Uiso calc R 1 . H
H40B .3317 .3169 .2244 .023 Uiso calc R 1 . H
H5B .2428 .0834 .2702 .023 Uiso calc R 1 . H
H61B .3060 .6747 .2581 .028 Uiso calc R 1 . H
H62B .3694 .6306 .2697 .028 Uiso calc R 1 . H
H63B .3330 .7370 .3207 .028 Uiso calc R 1 . H
H12B .1984 -.0737 .1910 .027 Uiso calc R 1 . H
H13B .1705 -.0917 .0915 .031 Uiso calc R 1 . H
H14B .1936 .1799 .0257 .034 Uiso calc R 1 . H
H15B .2436 .4691 .0606 .032 Uiso calc R 1 . H
H16B .2676 .4904 .1609 .028 Uiso calc R 1 . H
H22B .2854 .5157 .4487 .025 Uiso calc R 1 . H
H23B .2635 .8043 .5074 .027 Uiso calc R 1 . H
H24B .2071 1.0685 .4698 .028 Uiso calc R 1 . H
H25B .1715 1.0383 .3737 .026 Uiso calc R 1 . H
H26B .1967 .7574 .3127 .024 Uiso calc R 1 . H
H32B .4108 .5953 .3595 .035 Uiso calc R 1 . H
H33B .4751 .4585 .4270 .040 Uiso calc R 1 . H
H34B .4613 .1356 .4715 .047 Uiso calc R 1 . H
H35B .3838 -.0618 .4467 .040 Uiso calc R 1 . H
H36B .3225 .0648 .3763 .033 Uiso calc R 1 . H

loop_
_atom_type_symbol
_atom_type_description
_atom_type_scat_dispersion_real
_atom_type_scat_dispersion_imag
_atom_type_scat_source
C C 0.0033 0.0016 'International Tables Vol C Tables 4.2.6.8 and 6.1.1.4'
H H 0.0000 0.0000 'International Tables Vol C Tables 4.2.6.8 and 6.1.1.4'
N N 0.0061 0.0033 'International Tables Vol C Tables 4.2.6.8 and 6.1.1.4'

loop_
_geom_angle_atom_site_label_1
_geom_angle_atom_site_label_2
_geom_angle_atom_site_label_3
_geom_angle
C5A NA C2A 103.6(3)
NA C2A C21A 113.1(3)
NA C2A C3A 101.5(3)
C21A C2A C3A 115.5(3)
C31A C3A C6A 113.9(3)
C31A C3A C2A 110.5(3)
C6A C3A C2A 109.9(3)
C31A C3A C4A 112.2(3)
C6A C3A C4A 108.1(3)
C2A C3A C4A 101.6(3)
C5A C4A C3A 106.4(3)
NA C5A C11A 112.5(3)
NA C5A C4A 102.7(3)
C11A C5A C4A 114.7(3)
C12A C11A C16A 118.7(4)
C12A C11A C5A 120.6(4)
C16A C11A C5A 120.7(4)
C11A C12A C13A 120.7(5)
C14A C13A C12A 120.2(5)
C13A C14A C15A 120.7(4)
C16A C15A C14A 118.7(5)
C11A C16A C15A 121.0(4)
C26A C21A C22A 119.0(4)
C26A C21A C2A 123.4(4)
C22A C21A C2A 117.5(4)
C23A C22A C21A 120.1(4)
C24A C23A C22A 120.3(4)
C23A C24A C25A 119.7(4)
C26A C25A C24A 119.6(4)
C21A C26A C25A 121.2(4)
C36A C31A C32A 117.1(4)
C36A C31A C3A 120.3(4)
C32A C31A C3A 122.6(4)
C31A C32A C33A 120.9(4)
C34A C33A C32A 120.4(5)
C35A C34A C33A 118.9(5)
C34A C35A C36A 120.4(5)
C31A C36A C35A 122.3(5)
C2B NB C5B 105.2(3)
NB C2B C21B 113.0(3)
NB C2B C3B 101.7(3)
C21B C2B C3B 116.2(3)
C6B C3B C31B 112.8(3)
C6B C3B C4B 109.6(3)
C31B C3B C4B 111.3(3)
C6B C3B C2B 109.6(3)
C31B C3B C2B 111.1(3)
C4B C3B C2B 101.8(3)
C3B C4B C5B 107.2(3)
NB C5B C11B 112.7(3)
NB C5B C4B 101.7(3)
C11B C5B C4B 115.6(3)
C12B C11B C16B 118.3(4)
C12B C11B C5B 120.8(4)
C16B C11B C5B 120.9(4)
C11B C12B C13B 121.8(4)
C14B C13B C12B 119.3(4)
C13B C14B C15B 119.8(4)
C16B C15B C14B 119.9(4)
C15B C16B C11B 120.9(4)
C26B C21B C22B 118.5(4)
C26B C21B C2B 122.6(4)
C22B C21B C2B 118.8(3)
C23B C22B C21B 121.0(4)
C22B C23B C24B 120.1(4)
C25B C24B C23B 119.6(4)
C24B C25B C26B 120.5(4)
C25B C26B C21B 120.3(4)
C36B C31B C32B 117.7(4)
C36B C31B C3B 120.1(4)
C32B C31B C3B 122.2(4)
C31B C32B C33B 120.2(4)
C34B C33B C32B 120.8(5)
C33B C34B C35B 119.4(5)
C36B C35B C34B 119.8(5)
C31B C36B C35B 122.0(5)

loop_
_geom_bond_atom_site_label_1
_geom_bond_atom_site_label_2
_geom_bond_site_symmetry_2
_geom_bond_distance
_geom_bond_publ_flag
NA C5A . 1.477(5) ?
NA C2A . 1.487(5) ?
C2A C21A . 1.520(5) ?
C2A C3A . 1.560(6) ?
C3A C31A . 1.523(6) ?
C3A C6A . 1.537(5) ?
C3A C4A . 1.562(6) ?
C4A C5A . 1.547(6) ?
C5A C11A . 1.502(6) ?
C11A C12A . 1.386(6) ?
C11A C16A . 1.390(6) ?
C12A C13A . 1.399(7) ?
C13A C14A . 1.357(8) ?
C14A C15A . 1.402(7) ?
C15A C16A . 1.401(6) ?
C21A C26A . 1.375(6) ?
C21A C22A . 1.400(6) ?
C22A C23A . 1.385(6) ?
C23A C24A . 1.384(7) ?
C24A C25A . 1.392(7) ?
C25A C26A . 1.388(6) ?
C31A C36A . 1.382(6) ?
C31A C32A . 1.400(6) ?
C32A C33A . 1.403(7) ?
C33A C34A . 1.386(8) ?
C34A C35A . 1.381(8) ?
C35A C36A . 1.385(6) ?
NB C2B . 1.459(5) ?
NB C5B . 1.493(5) ?
C2B C21B . 1.510(5) ?
C2B C3B . 1.560(5) ?
C3B C6B . 1.526(6) ?
C3B C31B . 1.534(6) ?
C3B C4B . 1.544(6) ?
C4B C5B . 1.548(6) ?
C5B C11B . 1.498(6) ?
C11B C12B . 1.379(6) ?
C11B C16B . 1.395(6) ?
C12B C13B . 1.390(6) ?
C13B C14B . 1.386(7) ?
C14B C15B . 1.394(6) ?
C15B C16B . 1.382(6) ?
C21B C26B . 1.392(5) ?
C21B C22B . 1.393(6) ?
C22B C23B . 1.382(6) ?
C23B C24B . 1.383(6) ?
C24B C25B . 1.381(6) ?
C25B C26B . 1.389(6) ?
C31B C36B . 1.384(6) ?
C31B C32B . 1.392(6) ?
C32B C33B . 1.410(7) ?
C33B C34B . 1.362(8) ?
C34B C35B . 1.390(8) ?
C35B C36B . 1.386(7) ?

loop_
_geom_torsion_atom_site_label_1
_geom_torsion_atom_site_label_2
_geom_torsion_atom_site_label_3
_geom_torsion_atom_site_label_4
_geom_torsion
C5A NA C2A C21A 174.7(3)
C5A NA C2A C3A 50.2(4)
NA C2A C3A C31A -155.5(3)
C21A C2A C3A C31A 81.7(4)
NA C2A C3A C6A 78.0(4)
C21A C2A C3A C6A -44.8(5)
NA C2A C3A C4A -36.3(4)
C21A C2A C3A C4A -159.1(3)
C31A C3A C4A C5A 128.9(4)
C6A C3A C4A C5A -104.7(4)
C2A C3A C4A C5A 10.9(4)
C2A NA C5A C11A -166.5(3)
C2A NA C5A C4A -42.6(4)
C3A C4A C5A NA 18.4(4)
C3A C4A C5A C11A 140.8(4)
NA C5A C11A C12A -119.9(4)
C4A C5A C11A C12A 123.2(4)
NA C5A C11A C16A 59.3(5)
C4A C5A C11A C16A -57.6(5)
NA C2A C21A C26A -12.3(5)
C3A C2A C21A C26A 104.1(4)
NA C2A C21A C22A 165.9(4)
C3A C2A C21A C22A -77.7(5)
C6A C3A C31A C36A -178.3(4)
C2A C3A C31A C36A 57.5(5)
C4A C3A C31A C36A -55.1(5)
C6A C3A C31A C32A 0.9(6)
C2A C3A C31A C32A -123.4(4)
C4A C3A C31A C32A 124.1(4)
C5B NB C2B C21B 174.0(3)
C5B NB C2B C3B 48.6(4)
NB C2B C3B C6B 79.8(4)
C21B C2B C3B C6B -43.4(4)
NB C2B C3B C31B -154.9(3)
C21B C2B C3B C31B 81.9(4)
NB C2B C3B C4B -36.2(4)
C21B C2B C3B C4B -159.4(3)
C6B C3B C4B C5B -103.8(4)
C31B C3B C4B C5B 130.7(3)
C2B C3B C4B C5B 12.2(4)
C2B NB C5B C11B -164.4(3)
C2B NB C5B C4B -40.0(4)
C3B C4B C5B NB 15.5(4)
C3B C4B C5B C11B 138.0(4)
NB C5B C11B C12B -117.1(4)
C4B C5B C11B C12B 126.5(4)
NB C5B C11B C16B 63.4(5)
C4B C5B C11B C16B -53.0(5)
NB C2B C21B C26B -12.3(5)
C3B C2B C21B C26B 104.8(4)
NB C2B C21B C22B 167.0(3)
C3B C2B C21B C22B -75.9(5)
